data_7244830
loop_
_publ_author_name
'Hatcher, Lauren E.'
'Coulson, Ben A.'

_publ_section_title
;
 Exploring the influence of polymorphism and chromophore co-ligands on
 linkage isomer photoswitching in [Pd(bpy4dca)(NO2)2]
;
_journal_name_full CrystEngComm
_journal_paper_doi 10.1039/D2CE00213B
_journal_year 2022
_chemical_formula_moiety 'C14 H12 N4 O8 Pd'
_chemical_formula_sum 'C14 H12 N4 O8 Pd'
_chemical_formula_weight 470.68
_chemical_name_systematic
;
Dinitro-(dimethyl 2,2'-bipyridine-4,4'-dicarboxylate)palladium(II)
;
_chemical_properties_physical Light-sensitive,Photo-sensitive
_space_group_crystal_system monoclinic
_space_group_IT_number 14
_space_group_name_Hall '-P 2yn'
_space_group_name_H-M_alt 'P 1 21/n 1'
_atom_sites_solution_hydrogens geom
_audit_creation_method SHELXL-2018/3
_audit_update_record
;
2022-02-14 deposited with the CCDC.	2022-03-25 downloaded from the CCDC.
;
_cell_angle_alpha 90
_cell_angle_beta 93.926(4)
_cell_angle_gamma 90
_cell_formula_units_Z 4
_cell_length_a 8.5770(5)
_cell_length_b 7.8445(3)
_cell_length_c 24.9399(10)
_cell_measurement_reflns_used 2107
_cell_measurement_temperature 209(2)
_cell_measurement_theta_max 25.8770
_cell_measurement_theta_min 3.6580
_cell_volume 1674.08(13)
_computing_cell_refinement 'CrysAlisPro 1.171.40.67a (Rigaku OD, 2019)'
_computing_data_collection 'CrysAlisPro 1.171.40.67a (Rigaku OD, 2019)'
_computing_data_reduction 'CrysAlisPro 1.171.40.67a (Rigaku OD, 2019)'
_computing_structure_refinement 'SHELXL-2018/3 (Sheldrick, 2018)'
_computing_structure_solution 'SHELXT 2018/2 (Sheldrick, 2018)'
_diffrn_ambient_temperature 209(2)
_diffrn_detector_area_resol_mean 10.3795
_diffrn_measured_fraction_theta_full 0.996
_diffrn_measured_fraction_theta_max 0.996
_diffrn_measurement_device_type 'Xcalibur, Atlas, Gemini ultra'
_diffrn_measurement_method '\w scans'
_diffrn_radiation_type MoK\a
_diffrn_radiation_wavelength 0.71073
_diffrn_reflns_av_R_equivalents 0.0473
_diffrn_reflns_av_unetI/netI 0.0767
_diffrn_reflns_Laue_measured_fraction_full 0.996
_diffrn_reflns_Laue_measured_fraction_max 0.996
_diffrn_reflns_limit_h_max 10
_diffrn_reflns_limit_h_min -10
_diffrn_reflns_limit_k_max 9
_diffrn_reflns_limit_k_min -8
_diffrn_reflns_limit_l_max 30
_diffrn_reflns_limit_l_min -31
_diffrn_reflns_number 7357
_diffrn_reflns_point_group_measured_fraction_full 0.996
_diffrn_reflns_point_group_measured_fraction_max 0.996
_diffrn_reflns_theta_full 25.242
_diffrn_reflns_theta_max 26.371
_diffrn_reflns_theta_min 3.523
_diffrn_source 'fine-focus sealed X-ray tube'
_diffrn_source_type 'Enhance (Mo) X-ray Source'
_exptl_absorpt_coefficient_mu 1.163
_exptl_absorpt_correction_T_max 1.00000
_exptl_absorpt_correction_T_min 0.79674
_exptl_absorpt_correction_type multi-scan
_exptl_absorpt_process_details
;
CrysAlisPro 1.171.40.67a (Rigaku Oxford Diffraction, 2019)
Empirical absorption correction using spherical harmonics,
 implemented in SCALE3 ABSPACK scaling algorithm.
;
_exptl_crystal_colour yellow
_exptl_crystal_density_diffrn 1.867
_exptl_crystal_description block
_exptl_crystal_F_000 936
_exptl_crystal_recrystallization_method 'Re-crystallisation from solvent: Acetonitrile/water'
_exptl_crystal_size_max 0.300
_exptl_crystal_size_mid 0.200
_exptl_crystal_size_min 0.100
_refine_diff_density_max 0.850
_refine_diff_density_min -1.103
_refine_diff_density_rms 0.109
_refine_ls_extinction_method none
_refine_ls_goodness_of_fit_ref 1.040
_refine_ls_hydrogen_treatment constr
_refine_ls_matrix_type full
_refine_ls_number_parameters 274
_refine_ls_number_reflns 3415
_refine_ls_number_restraints 284
_refine_ls_restrained_S_all 1.011
_refine_ls_R_factor_all 0.0867
_refine_ls_R_factor_gt 0.0480
_refine_ls_shift/su_max 0.000
_refine_ls_shift/su_mean 0.000
_refine_ls_structure_factor_coef Fsqd
_refine_ls_weighting_details 'w=1/[\s^2^(Fo^2^)+(0.0124P)^2^+2.5122P] where P=(Fo^2^+2Fc^2^)/3'
_refine_ls_weighting_scheme calc
_refine_ls_wR_factor_gt 0.0724
_refine_ls_wR_factor_ref 0.0865
_reflns_Friedel_coverage 0.000
_reflns_number_gt 2314
_reflns_number_total 3415
_reflns_threshold_expression 'I > 2\s(I)'
_cod_data_source_file d2ce00213b3.cif
_cod_data_source_block Poly2_ES-VT-2_210K
_cod_original_sg_symbol_H-M 'P 21/n'
_cod_database_code 7244830
_shelx_shelxl_version_number 2018/3
_shelx_space_group_comment
;
The symmetry employed for this shelxl refinement is uniquely defined
by the following loop, which should always be used as a source of
symmetry information in preference to the above space-group names.
They are only intended as comments.
;

loop_
_space_group_symop_operation_xyz
'x, y, z'
'-x+1/2, y+1/2, -z+1/2'
'-x, -y, -z'
'x-1/2, -y-1/2, z-1/2'

loop_
_atom_site_label
_atom_site_type_symbol
_atom_site_fract_x
_atom_site_fract_y
_atom_site_fract_z
_atom_site_U_iso_or_equiv
_atom_site_adp_type
_atom_site_occupancy
_atom_site_site_symmetry_order
_atom_site_calc_flag
_atom_site_refinement_flags_posn
_atom_site_refinement_flags_adp
_atom_site_refinement_flags_occupancy
_atom_site_disorder_assembly
_atom_site_disorder_group
Pd1 Pd 0.30983(5) 0.54736(5) 0.50544(2) 0.03807(14) Uani 1 1 d D . . . .
O5 O 0.6399(5) 0.9746(5) 0.73236(15) 0.0582(11) Uani 1 1 d . . . . .
O6 O 0.5799(4) 0.7215(4) 0.76601(14) 0.0412(9) Uani 1 1 d . . . . .
O7 O 0.2310(4) -0.0005(4) 0.72273(13) 0.0383(9) Uani 1 1 d . . . . .
O8 O 0.0611(4) -0.1144(4) 0.66039(14) 0.0462(10) Uani 1 1 d . . . . .
N3 N 0.3957(5) 0.6545(5) 0.57491(15) 0.0309(9) Uani 1 1 d . . . . .
N4 N 0.2643(5) 0.3582(5) 0.55681(15) 0.0307(10) Uani 1 1 d . . . . .
C1 C 0.4672(6) 0.8055(6) 0.5800(2) 0.0386(13) Uani 1 1 d . . . . .
H1 H 0.476128 0.872248 0.549030 0.046 Uiso 1 1 calc R U . . .
C2 C 0.5283(6) 0.8676(6) 0.6287(2) 0.0363(13) Uani 1 1 d . . . . .
H2 H 0.577480 0.974720 0.630923 0.044 Uiso 1 1 calc R U . . .
C3 C 0.5159(6) 0.7686(6) 0.67428(19) 0.0303(11) Uani 1 1 d . . . . .
C4 C 0.4426(5) 0.6112(6) 0.66917(18) 0.0288(11) Uani 1 1 d . . . . .
H4 H 0.433356 0.542137 0.699601 0.035 Uiso 1 1 calc R U . . .
C5 C 0.3831(5) 0.5561(6) 0.61923(18) 0.0266(10) Uani 1 1 d . . . . .
C6 C 0.3052(5) 0.3909(5) 0.60951(18) 0.0259(11) Uani 1 1 d . . . . .
C7 C 0.2760(5) 0.2752(5) 0.64897(18) 0.0283(11) Uani 1 1 d . . . . .
H7 H 0.306295 0.299110 0.685129 0.034 Uiso 1 1 calc R U . . .
C8 C 0.2014(6) 0.1226(6) 0.63502(19) 0.0289(11) Uani 1 1 d . . . . .
C9 C 0.1589(6) 0.0915(6) 0.5814(2) 0.0372(13) Uani 1 1 d . . . . .
H9 H 0.106599 -0.009769 0.571043 0.045 Uiso 1 1 calc R U . . .
C10 C 0.1943(6) 0.2109(6) 0.5432(2) 0.0376(13) Uani 1 1 d . . . . .
H10 H 0.168196 0.187713 0.506749 0.045 Uiso 1 1 calc R U . . .
C11 C 0.5847(6) 0.8354(7) 0.7271(2) 0.0355(12) Uani 1 1 d . . . . .
C12 C 0.6549(7) 0.7707(7) 0.8176(2) 0.0517(16) Uani 1 1 d . . . . .
H12A H 0.760365 0.809431 0.812760 0.078 Uiso 1 1 calc R U . . .
H12B H 0.658428 0.673470 0.841694 0.078 Uiso 1 1 calc R U . . .
H12C H 0.595892 0.862081 0.832870 0.078 Uiso 1 1 calc R U . . .
C13 C 0.1680(6) -0.0029(5) 0.6782(2) 0.0317(12) Uani 1 1 d . . . . .
C14 C 0.0121(7) -0.2394(7) 0.6994(2) 0.0560(17) Uani 1 1 d . . . . .
H14A H -0.059784 -0.319989 0.681489 0.084 Uiso 1 1 calc R U . . .
H14B H -0.039371 -0.181346 0.727611 0.084 Uiso 1 1 calc R U . . .
H14C H 0.102991 -0.299883 0.714900 0.084 Uiso 1 1 calc R U . . .
N1 N 0.320(2) 0.7568(17) 0.4596(6) 0.054(2) Uani 0.257(7) 1 d D . P A 1
O1 O 0.3933(18) 0.743(2) 0.4206(6) 0.0546(16) Uani 0.257(7) 1 d D . P A 1
O2 O 0.252(3) 0.884(3) 0.4713(12) 0.057(2) Uani 0.257(7) 1 d D . P A 1
O1A O 0.3816(7) 0.7359(7) 0.4564(2) 0.0546(16) Uani 0.743(7) 1 d D . P A 2
N1A N 0.2962(9) 0.8691(9) 0.4497(3) 0.054(2) Uani 0.743(7) 1 d D . P A 2
O2A O 0.1749(7) 0.8663(8) 0.4755(3) 0.057(2) Uani 0.743(7) 1 d D . P A 2
N2 N 0.1808(15) 0.4560(17) 0.4414(4) 0.051(2) Uani 0.225(7) 1 d D . P A 3
O3 O 0.252(2) 0.444(3) 0.4014(6) 0.0545(19) Uani 0.225(7) 1 d D . P A 3
O4 O 0.0451(19) 0.423(3) 0.4389(16) 0.080(3) Uani 0.225(7) 1 d D . P A 3
N2A N 0.1808(15) 0.4560(17) 0.4414(4) 0.051(2) Uani 0.106(8) 1 d D . P A 4
O3A O 0.207(5) 0.319(3) 0.4224(15) 0.0545(19) Uani 0.106(8) 1 d D . P A 4
O4A O 0.067(4) 0.501(10) 0.415(2) 0.080(3) Uani 0.106(8) 1 d D . P A 4
O3B O 0.2640(7) 0.4009(9) 0.4397(2) 0.0545(19) Uani 0.670(7) 1 d D . P A 5
O4B O 0.0411(10) 0.5160(15) 0.4330(4) 0.080(3) Uani 0.670(7) 1 d D . P A 5
N2B N 0.1291(8) 0.4094(10) 0.4140(3) 0.051(2) Uani 0.670(7) 1 d D . P A 5

loop_
_atom_site_aniso_label
_atom_site_aniso_U_11
_atom_site_aniso_U_22
_atom_site_aniso_U_33
_atom_site_aniso_U_23
_atom_site_aniso_U_13
_atom_site_aniso_U_12
Pd1 0.0503(3) 0.0395(2) 0.0239(2) 0.00398(19) -0.00079(17) -0.0026(2)
O5 0.080(3) 0.051(2) 0.044(2) -0.0146(19) 0.010(2) -0.030(2)
O6 0.051(2) 0.038(2) 0.034(2) -0.0065(17) -0.0051(18) -0.0037(18)
O7 0.046(2) 0.043(2) 0.0249(19) 0.0017(16) 0.0005(16) -0.0043(17)
O8 0.065(3) 0.036(2) 0.035(2) 0.0074(16) -0.0105(19) -0.0212(19)
N3 0.030(2) 0.032(2) 0.030(2) 0.0023(19) 0.0025(18) 0.0000(19)
N4 0.039(3) 0.028(2) 0.024(2) 0.0009(18) -0.0016(19) -0.0025(19)
C1 0.043(4) 0.036(3) 0.038(3) 0.008(2) 0.004(3) -0.004(3)
C2 0.042(3) 0.025(3) 0.042(3) -0.003(2) 0.005(3) -0.002(2)
C3 0.029(3) 0.028(3) 0.035(3) -0.005(2) 0.006(2) 0.002(2)
C4 0.032(3) 0.030(3) 0.025(3) 0.001(2) 0.006(2) 0.002(2)
C5 0.023(3) 0.031(2) 0.026(2) 0.001(2) 0.0023(19) 0.000(2)
C6 0.028(3) 0.027(2) 0.023(3) -0.002(2) 0.000(2) 0.003(2)
C7 0.033(3) 0.029(3) 0.021(3) -0.002(2) -0.004(2) 0.000(2)
C8 0.033(3) 0.026(2) 0.027(3) 0.001(2) 0.001(2) 0.001(2)
C9 0.044(3) 0.032(3) 0.035(3) -0.001(2) -0.007(2) -0.003(2)
C10 0.045(3) 0.041(3) 0.025(3) -0.002(2) -0.006(2) 0.002(3)
C11 0.030(3) 0.040(3) 0.037(3) -0.012(2) 0.009(2) -0.006(2)
C12 0.056(4) 0.062(4) 0.037(3) -0.012(3) -0.006(3) -0.009(3)
C13 0.040(3) 0.022(2) 0.034(3) -0.003(2) 0.003(2) 0.004(2)
C14 0.076(5) 0.044(3) 0.047(4) 0.012(3) -0.005(3) -0.026(3)
N1 0.071(6) 0.043(4) 0.048(5) 0.012(4) 0.003(4) -0.009(4)
O1 0.061(4) 0.068(3) 0.036(3) 0.024(3) 0.004(3) 0.006(3)
O2 0.049(5) 0.046(3) 0.075(4) 0.001(3) 0.000(4) 0.006(4)
O1A 0.061(4) 0.068(3) 0.036(3) 0.024(3) 0.004(3) 0.006(3)
N1A 0.071(6) 0.043(4) 0.048(5) 0.012(4) 0.003(4) -0.009(4)
O2A 0.049(5) 0.046(3) 0.075(4) 0.001(3) 0.000(4) 0.006(4)
N2 0.049(5) 0.059(5) 0.043(5) 0.001(4) -0.012(4) 0.001(4)
O3 0.049(4) 0.078(5) 0.034(3) -0.012(3) -0.010(3) 0.010(3)
O4 0.046(4) 0.118(8) 0.074(6) -0.040(7) -0.015(3) 0.028(4)
N2A 0.049(5) 0.059(5) 0.043(5) 0.001(4) -0.012(4) 0.001(4)
O3A 0.049(4) 0.078(5) 0.034(3) -0.012(3) -0.010(3) 0.010(3)
O4A 0.046(4) 0.118(8) 0.074(6) -0.040(7) -0.015(3) 0.028(4)
O3B 0.049(4) 0.078(5) 0.034(3) -0.012(3) -0.010(3) 0.010(3)
O4B 0.046(4) 0.118(8) 0.074(6) -0.040(7) -0.015(3) 0.028(4)
N2B 0.049(5) 0.059(5) 0.043(5) 0.001(4) -0.012(4) 0.001(4)

loop_
_atom_type_symbol
_atom_type_description
_atom_type_scat_dispersion_real
_atom_type_scat_dispersion_imag
_atom_type_scat_source
C C 0.0033 0.0016 'International Tables Vol C Tables 4.2.6.8 and 6.1.1.4'
H H 0.0000 0.0000 'International Tables Vol C Tables 4.2.6.8 and 6.1.1.4'
N N 0.0061 0.0033 'International Tables Vol C Tables 4.2.6.8 and 6.1.1.4'
O O 0.0106 0.0060 'International Tables Vol C Tables 4.2.6.8 and 6.1.1.4'
Pd Pd -0.9988 1.0072 'International Tables Vol C Tables 4.2.6.8 and 6.1.1.4'

loop_
_geom_angle_atom_site_label_1
_geom_angle_atom_site_label_2
_geom_angle_atom_site_label_3
_geom_angle
_geom_angle_site_symmetry_1
_geom_angle_site_symmetry_3
_geom_angle_publ_flag
N1 Pd1 N4 169.2(5) . . ?
N2A Pd1 N4 97.0(4) . . ?
N2 Pd1 N4 97.0(4) . . ?
N4 Pd1 O3B 93.5(2) . . ?
N1 Pd1 N3 96.9(5) . . ?
N2A Pd1 N3 168.0(4) . . ?
N2 Pd1 N3 168.0(4) . . ?
N4 Pd1 N3 80.57(15) . . ?
O3B Pd1 N3 166.8(2) . . ?
N4 Pd1 O1A 173.6(2) . . ?
N3 Pd1 O1A 96.0(2) . . ?
C11 O6 C12 115.9(4) . . ?
C13 O8 C14 116.4(4) . . ?
C1 N3 C5 119.2(4) . . ?
C1 N3 Pd1 126.0(3) . . ?
C5 N3 Pd1 114.6(3) . . ?
C10 N4 C6 119.3(4) . . ?
C10 N4 Pd1 125.4(3) . . ?
C6 N4 Pd1 115.3(3) . . ?
N3 C1 C2 122.8(5) . . ?
N3 C1 H1 118.6 . . ?
C2 C1 H1 118.6 . . ?
C1 C2 C3 118.6(5) . . ?
C1 C2 H2 120.7 . . ?
C3 C2 H2 120.7 . . ?
C2 C3 C4 118.9(4) . . ?
C2 C3 C11 118.5(4) . . ?
C4 C3 C11 122.7(4) . . ?
C5 C4 C3 119.9(4) . . ?
C5 C4 H4 120.1 . . ?
C3 C4 H4 120.1 . . ?
N3 C5 C4 120.7(4) . . ?
N3 C5 C6 115.3(4) . . ?
C4 C5 C6 124.0(4) . . ?
N4 C6 C7 121.3(4) . . ?
N4 C6 C5 114.1(4) . . ?
C7 C6 C5 124.5(4) . . ?
C6 C7 C8 119.5(4) . . ?
C6 C7 H7 120.2 . . ?
C8 C7 H7 120.2 . . ?
C9 C8 C7 118.7(4) . . ?
C9 C8 C13 121.8(4) . . ?
C7 C8 C13 119.5(4) . . ?
C8 C9 C10 119.4(5) . . ?
C8 C9 H9 120.3 . . ?
C10 C9 H9 120.3 . . ?
N4 C10 C9 121.8(5) . . ?
N4 C10 H10 119.1 . . ?
C9 C10 H10 119.1 . . ?
O5 C11 O6 124.8(5) . . ?
O5 C11 C3 123.0(5) . . ?
O6 C11 C3 112.2(4) . . ?
O6 C12 H12A 109.5 . . ?
O6 C12 H12B 109.5 . . ?
H12A C12 H12B 109.5 . . ?
O6 C12 H12C 109.5 . . ?
H12A C12 H12C 109.5 . . ?
H12B C12 H12C 109.5 . . ?
O7 C13 O8 125.3(5) . . ?
O7 C13 C8 123.8(4) . . ?
O8 C13 C8 110.8(4) . . ?
O8 C14 H14A 109.5 . . ?
O8 C14 H14B 109.5 . . ?
H14A C14 H14B 109.5 . . ?
O8 C14 H14C 109.5 . . ?
H14A C14 H14C 109.5 . . ?
H14B C14 H14C 109.5 . . ?
O1 N1 O2 124.3(18) . . ?
O1 N1 Pd1 115.5(12) . . ?
O2 N1 Pd1 120.2(17) . . ?
N1A O1A Pd1 118.4(5) . . ?
O2A N1A O1A 113.8(6) . . ?
O4 N2 O3 119(2) . . ?
O4 N2 Pd1 127(2) . . ?
O3 N2 Pd1 113.8(11) . . ?
O4A N2A O3A 102(4) . . ?
O4A N2A Pd1 136(4) . . ?
O3A N2A Pd1 122(2) . . ?
N2B O3B Pd1 119.6(5) . . ?
O4B N2B O3B 113.2(8) . . ?

loop_
_geom_bond_atom_site_label_1
_geom_bond_atom_site_label_2
_geom_bond_distance
_geom_bond_site_symmetry_2
_geom_bond_publ_flag
Pd1 N1 2.008(10) . ?
Pd1 N2A 2.011(7) . ?
Pd1 N2 2.011(7) . ?
Pd1 N4 2.016(4) . ?
Pd1 O3B 2.018(5) . ?
Pd1 N3 2.019(4) . ?
Pd1 O1A 2.041(5) . ?
O5 C11 1.194(5) . ?
O6 C11 1.321(6) . ?
O6 C12 1.451(5) . ?
O7 C13 1.202(5) . ?
O8 C13 1.322(5) . ?
O8 C14 1.463(6) . ?
N3 C1 1.336(6) . ?
N3 C5 1.359(5) . ?
N4 C10 1.335(6) . ?
N4 C6 1.361(5) . ?
C1 C2 1.378(6) . ?
C1 H1 0.9400 . ?
C2 C3 1.387(6) . ?
C2 H2 0.9400 . ?
C3 C4 1.388(6) . ?
C3 C11 1.501(6) . ?
C4 C5 1.382(6) . ?
C4 H4 0.9400 . ?
C5 C6 1.471(6) . ?
C6 C7 1.374(6) . ?
C7 C8 1.391(6) . ?
C7 H7 0.9400 . ?
C8 C9 1.382(6) . ?
C8 C13 1.501(6) . ?
C9 C10 1.385(7) . ?
C9 H9 0.9400 . ?
C10 H10 0.9400 . ?
C12 H12A 0.9700 . ?
C12 H12B 0.9700 . ?
C12 H12C 0.9700 . ?
C14 H14A 0.9700 . ?
C14 H14B 0.9700 . ?
C14 H14C 0.9700 . ?
N1 O1 1.199(10) . ?
N1 O2 1.202(10) . ?
O1A N1A 1.280(7) . ?
N1A O2A 1.260(7) . ?
N2 O4 1.189(10) . ?
N2 O3 1.209(10) . ?
N2A O4A 1.196(10) . ?
N2A O3A 1.202(10) . ?
O3B N2B 1.285(7) . ?
O4B N2B 1.242(8) . ?

loop_
_geom_torsion_atom_site_label_1
_geom_torsion_atom_site_label_2
_geom_torsion_atom_site_label_3
_geom_torsion_atom_site_label_4
_geom_torsion
_geom_torsion_site_symmetry_1
_geom_torsion_site_symmetry_2
_geom_torsion_site_symmetry_3
_geom_torsion_site_symmetry_4
_geom_torsion_publ_flag
C5 N3 C1 C2 -0.6(7) . . . . ?
Pd1 N3 C1 C2 -177.4(4) . . . . ?
N3 C1 C2 C3 0.4(8) . . . . ?
C1 C2 C3 C4 0.1(7) . . . . ?
C1 C2 C3 C11 179.1(4) . . . . ?
C2 C3 C4 C5 -0.2(7) . . . . ?
C11 C3 C4 C5 -179.2(4) . . . . ?
C1 N3 C5 C4 0.4(7) . . . . ?
Pd1 N3 C5 C4 177.5(3) . . . . ?
C1 N3 C5 C6 -178.9(4) . . . . ?
Pd1 N3 C5 C6 -1.8(5) . . . . ?
C3 C4 C5 N3 0.0(7) . . . . ?
C3 C4 C5 C6 179.3(4) . . . . ?
C10 N4 C6 C7 0.1(7) . . . . ?
Pd1 N4 C6 C7 177.8(4) . . . . ?
C10 N4 C6 C5 179.3(4) . . . . ?
Pd1 N4 C6 C5 -3.0(5) . . . . ?
N3 C5 C6 N4 3.1(6) . . . . ?
C4 C5 C6 N4 -176.2(4) . . . . ?
N3 C5 C6 C7 -177.7(4) . . . . ?
C4 C5 C6 C7 3.0(7) . . . . ?
N4 C6 C7 C8 -0.8(7) . . . . ?
C5 C6 C7 C8 -180.0(4) . . . . ?
C6 C7 C8 C9 0.2(7) . . . . ?
C6 C7 C8 C13 -179.3(4) . . . . ?
C7 C8 C9 C10 1.2(7) . . . . ?
C13 C8 C9 C10 -179.3(5) . . . . ?
C6 N4 C10 C9 1.4(7) . . . . ?
Pd1 N4 C10 C9 -176.1(4) . . . . ?
C8 C9 C10 N4 -2.0(8) . . . . ?
C12 O6 C11 O5 -3.1(8) . . . . ?
C12 O6 C11 C3 175.4(4) . . . . ?
C2 C3 C11 O5 5.4(8) . . . . ?
C4 C3 C11 O5 -175.6(5) . . . . ?
C2 C3 C11 O6 -173.1(4) . . . . ?
C4 C3 C11 O6 5.9(7) . . . . ?
C14 O8 C13 O7 2.9(8) . . . . ?
C14 O8 C13 C8 -177.2(4) . . . . ?
C9 C8 C13 O7 162.9(5) . . . . ?
C7 C8 C13 O7 -17.6(8) . . . . ?
C9 C8 C13 O8 -17.0(7) . . . . ?
C7 C8 C13 O8 162.5(4) . . . . ?
Pd1 O1A N1A O2A 0.3(9) . . . . ?
Pd1 O3B N2B O4B 2.0(12) . . . . ?
